data_7061052
loop_
_publ_author_name
'Naskar, Tilak'
'Pal, Nabhendu'
'Majumdar, Amit'

_publ_section_title
;
 Synthesis and redox reactions of binuclear zinc(ii)--thiolate complexes
 with elemental sulfur
;
_journal_issue 47
_journal_name_full 'New Journal of Chemistry'
_journal_page_first 22406
_journal_page_last 22416
_journal_paper_doi 10.1039/D1NJ03012D
_journal_volume 45
_journal_year 2021
_chemical_formula_moiety 'C46 H54 N10 O3 S Zn2, 2(Cl O4)'
_chemical_formula_sum 'C46 H54 Cl2 N10 O11 S Zn2'
_chemical_formula_weight 1156.69
_space_group_crystal_system monoclinic
_space_group_IT_number 14
_space_group_name_Hall '-P 2yn'
_space_group_name_H-M_alt 'P 1 21/n 1'
_atom_sites_solution_hydrogens geom
_atom_sites_solution_primary dual
_audit_creation_date 2021-08-16
_audit_creation_method
;
Olex2 1.2
(compiled 2018.05.29 svn.r3508 for OlexSys, GUI svn.r5506)
;
_audit_update_record
;
2021-11-02 deposited with the CCDC.	2021-11-05 downloaded from the CCDC.
;
_cell_angle_alpha 90
_cell_angle_beta 95.9880(10)
_cell_angle_gamma 90
_cell_formula_units_Z 4
_cell_length_a 14.0208(3)
_cell_length_b 22.8093(6)
_cell_length_c 15.7151(4)
_cell_measurement_reflns_used 22642
_cell_measurement_temperature 145(2)
_cell_measurement_theta_max 25.69
_cell_measurement_theta_min 2.31
_cell_volume 4998.3(2)
_computing_cell_refinement 'SAINT v8.38A (Bruker, 2016)'
_computing_data_collection 'APEX2 v2017.3-0 (Bruker-Axs,2016)'
_computing_data_reduction 'SAINT v8.38A (Bruker, 2016)'
_computing_molecular_graphics 'Olex2 (Dolomanov et al., 2009)'
_computing_publication_material 'Olex2 (Dolomanov et al., 2009)'
_computing_structure_refinement 'ShelXL (Sheldrick, 2015)'
_computing_structure_solution 'ShelXD (Sheldrick, 2015)'
_diffrn_ambient_temperature 145.35
_diffrn_measured_fraction_theta_full 0.995
_diffrn_measured_fraction_theta_max 0.994
_diffrn_measurement_device_type 'Bruker D8VENTURE with PHOTON II Detector'
_diffrn_measurement_method 'phi, omega and kappa scan'
_diffrn_radiation_probe x-ray
_diffrn_radiation_type MoK\a
_diffrn_radiation_wavelength 0.71073
_diffrn_reflns_av_R_equivalents 0.0389
_diffrn_reflns_av_unetI/netI 0.0295
_diffrn_reflns_Laue_measured_fraction_full 0.995
_diffrn_reflns_Laue_measured_fraction_max 0.994
_diffrn_reflns_limit_h_max 15
_diffrn_reflns_limit_h_min -17
_diffrn_reflns_limit_k_max 27
_diffrn_reflns_limit_k_min -27
_diffrn_reflns_limit_l_max 19
_diffrn_reflns_limit_l_min -19
_diffrn_reflns_number 51805
_diffrn_reflns_point_group_measured_fraction_full 0.995
_diffrn_reflns_point_group_measured_fraction_max 0.994
_diffrn_reflns_theta_full 25.242
_diffrn_reflns_theta_max 25.722
_diffrn_reflns_theta_min 2.211
_diffrn_source_type Micro-focus
_diffrn_standards_number 0
_exptl_absorpt_coefficient_mu 1.178
_exptl_absorpt_correction_T_max 0.7453
_exptl_absorpt_correction_T_min 0.5844
_exptl_absorpt_correction_type multi-scan
_exptl_absorpt_process_details
;
SADABS-2016/2 (Bruker,2016/2) was used for absorption correction.
wR2(int) was 0.1419 before and 0.0563 after correction.
The Ratio of minimum to maximum transmission is 0.7841.
The \l/2 correction factor is Not present.
;
_exptl_crystal_colour colorless
_exptl_crystal_density_diffrn 1.537
_exptl_crystal_density_method 'not measured'
_exptl_crystal_description block
_exptl_crystal_F_000 2392
_exptl_crystal_size_max 0.24
_exptl_crystal_size_mid 0.22
_exptl_crystal_size_min 0.2
_refine_diff_density_max 1.696
_refine_diff_density_min -0.836
_refine_diff_density_rms 0.123
_refine_ls_extinction_method none
_refine_ls_goodness_of_fit_ref 1.076
_refine_ls_hydrogen_treatment constr
_refine_ls_matrix_type full
_refine_ls_number_parameters 655
_refine_ls_number_reflns 9461
_refine_ls_number_restraints 8
_refine_ls_restrained_S_all 1.077
_refine_ls_R_factor_all 0.0804
_refine_ls_R_factor_gt 0.0712
_refine_ls_shift/su_max 0.001
_refine_ls_shift/su_mean 0.000
_refine_ls_structure_factor_coef Fsqd
_refine_ls_weighting_details 'w=1/[\s^2^(Fo^2^)+(0.0896P)^2^+20.4160P] where P=(Fo^2^+2Fc^2^)/3'
_refine_ls_weighting_scheme calc
_refine_ls_wR_factor_gt 0.1912
_refine_ls_wR_factor_ref 0.1974
_reflns_Friedel_coverage 0.000
_reflns_number_gt 8171
_reflns_number_total 9461
_reflns_threshold_expression 'I > 2\s(I)'
_cod_data_source_file d1nj03012d2.cif
_cod_data_source_block Zn2mercaptopropionic
_cod_depositor_comments 'Adding full bibliography for 7061049--7061056.cif.'
_cod_original_sg_symbol_H-M P21/n
_cod_database_code 7061052
_shelx_shelxl_version_number 2018/3
_shelx_space_group_comment
;
The symmetry employed for this shelxl refinement is uniquely defined
by the following loop, which should always be used as a source of
symmetry information in preference to the above space-group names.
They are only intended as comments.
;
_shelx_estimated_absorpt_t_max 0.798
_shelx_estimated_absorpt_t_min 0.765
_olex2_refinement_description
;
1. Fixed Uiso
 At 1.2 times of:
  All C(H) groups, All C(H,H) groups, All C(H,H,H,H) groups, All S(H,H) groups
 At 1.5 times of:
  All C(H,H,H) groups
2. Restrained distances
 C46B-C45 \\sim C46A-C45
 with sigma of 0.02
 N8-C32A \\sim N8-C32B
 with sigma of 0.02
 N3-C11 \\sim N8-C32A \\sim N8-C32B
 with sigma of 0.02
 C12-C11 \\sim C32A-C33A \\sim C32B-C33B
 with sigma of 0.02
 Cl2-O10A \\sim Cl2-O10B
 with sigma of 0.02
3. Uiso/Uaniso restraints and constraints
Uanis(C45) = Uanis(C46A) = Uanis(C46B)
Uanis(O7B) = Uanis(O7A) = Uanis(O6A) = Uanis(O6B)
Uanis(C33A) = Uanis(C32A)
Uanis(C25) = Uanis(C33B) = Uanis(C32B)
Uanis(O10A) = Uanis(O10B)
4. Others
 Sof(C32B)=Sof(H32C)=Sof(H32D)=Sof(C33B)=Sof(H33D)=Sof(H33E)=Sof(H33F)=
 Sof(H45C)=Sof(H45D)=Sof(C46B)=Sof(H46C)=Sof(H46D)=Sof(O6B)=Sof(O7B)=Sof(O10B)=
 Sof(H1B)=1-FVAR(1)
 Sof(C32A)=Sof(H32A)=Sof(H32B)=Sof(C33A)=Sof(H33A)=Sof(H33B)=Sof(H33C)=
 Sof(H45A)=Sof(H45B)=Sof(C46A)=Sof(H46A)=Sof(H46B)=Sof(O6A)=Sof(O7A)=Sof(O10A)=
 Sof(H1A)=FVAR(1)
5.a Ternary CH refined with riding coordinates:
 C1(H1)
5.b Secondary CH2 refined with riding coordinates:
 C2(H2A,H2B), C3(H3A,H3B), C11(H11A,H11B), C13(H13A,H13B), C21(H21A,H21B),
 C23(H23A,H23B), C24(H24A,H24B), C32A(H32A,H32B), C32B(H32C,H32D), C34(H34A,
 H34B), C42(H42A,H42B), C45(H45A,H45B), C45(H45C,H45D), C46A(H46A,H46B),
 C46B(H46C,H46D)
5.c Aromatic/amide H refined with riding coordinates:
 C6(H6), C7(H7), C8(H8), C9(H9), C16(H16), C17(H17), C18(H18), C19(H19),
 C27(H27), C28(H28), C29(H29), C30(H30), C37(H37), C38(H38), C39(H39), C40(H40)
5.d Tetrahedral OH refined with riding coordinates:
 S1(H1A), S1(H1B)
5.e Idealised Me refined as rotating group:
 C12(H12A,H12B,H12C), C22(H22A,H22B,H22C), C33A(H33A,H33B,H33C), C33B(H33D,
 H33E,H33F), C43(H43A,H43B,H43C)
;
_olex2_submission_special_instructions 'No special instructions were received'

loop_
_space_group_symop_operation_xyz
'x, y, z'
'-x+1/2, y+1/2, -z+1/2'
'-x, -y, -z'
'x-1/2, -y-1/2, z-1/2'

loop_
_atom_site_label
_atom_site_type_symbol
_atom_site_fract_x
_atom_site_fract_y
_atom_site_fract_z
_atom_site_U_iso_or_equiv
_atom_site_adp_type
_atom_site_occupancy
_atom_site_site_symmetry_order
_atom_site_calc_flag
_atom_site_refinement_flags_posn
_atom_site_refinement_flags_adp
_atom_site_refinement_flags_occupancy
_atom_site_disorder_assembly
_atom_site_disorder_group
Zn1 Zn 0.44008(4) 0.78430(2) 0.40050(4) 0.03150(17) Uani 1 1 d . . . . .
Zn2 Zn 0.38291(4) 0.79171(2) 0.61315(4) 0.02971(17) Uani 1 1 d . . . . .
O1 O 0.4258(3) 0.82621(14) 0.5079(2) 0.0345(8) Uani 1 1 d . . . . .
O2 O 0.4069(3) 0.70363(15) 0.4388(2) 0.0426(9) Uani 1 1 d . . . . .
O3 O 0.3805(3) 0.70669(14) 0.5770(2) 0.0395(8) Uani 1 1 d . . . . .
N1 N 0.4840(3) 0.87987(19) 0.3618(3) 0.0356(9) Uani 1 1 d . . . . .
N2 N 0.3529(3) 0.79927(18) 0.2929(3) 0.0319(9) Uani 1 1 d . . . . .
N3 N 0.2925(3) 0.85623(19) 0.1861(3) 0.0387(10) Uani 1 1 d D . . . .
N4 N 0.5761(3) 0.7729(2) 0.3686(3) 0.0451(11) Uani 1 1 d . . . . .
N5 N 0.7184(4) 0.8083(3) 0.3467(5) 0.0711(19) Uani 1 1 d . . . . .
N6 N 0.3869(3) 0.89078(18) 0.6515(3) 0.0361(9) Uani 1 1 d . . . . .
N7 N 0.2443(3) 0.8087(2) 0.6340(3) 0.0420(10) Uani 1 1 d . . . . .
N8 N 0.1244(4) 0.8723(3) 0.6373(5) 0.081(2) Uani 1 1 d D . . . .
N9 N 0.4739(3) 0.79130(17) 0.7223(3) 0.0306(8) Uani 1 1 d . . . . .
N10 N 0.5485(3) 0.83697(19) 0.8360(3) 0.0366(9) Uani 1 1 d . . . . .
C1 C 0.4316(4) 0.8877(2) 0.5054(4) 0.0378(11) Uani 1 1 d . . . . .
H1 H 0.366461 0.901996 0.482572 0.045 Uiso 1 1 calc R . . . .
C2 C 0.5002(5) 0.9079(3) 0.4422(4) 0.0593(17) Uani 1 1 d . . . . .
H2A H 0.493407 0.950745 0.433982 0.071 Uiso 1 1 calc R . . . .
H2B H 0.566858 0.899967 0.466877 0.071 Uiso 1 1 calc R . . . .
C3 C 0.4102(5) 0.9017(3) 0.2991(4) 0.0554(17) Uani 1 1 d . . . . .
H3A H 0.439921 0.923648 0.254345 0.067 Uiso 1 1 calc R . . . .
H3B H 0.367976 0.928934 0.326819 0.067 Uiso 1 1 calc R . . . .
C4 C 0.3520(4) 0.8524(2) 0.2590(3) 0.0363(11) Uani 1 1 d . . . . .
C5 C 0.2905(3) 0.7653(2) 0.2376(3) 0.0326(10) Uani 1 1 d . . . . .
C6 C 0.2699(4) 0.7059(2) 0.2386(4) 0.0368(11) Uani 1 1 d . . . . .
H6 H 0.296510 0.681231 0.283666 0.044 Uiso 1 1 calc R . . . .
C7 C 0.2089(4) 0.6839(3) 0.1711(4) 0.0430(13) Uani 1 1 d . . . . .
H7 H 0.193853 0.643312 0.169553 0.052 Uiso 1 1 calc R . . . .
C8 C 0.1692(4) 0.7201(3) 0.1057(4) 0.0485(14) Uani 1 1 d . . . . .
H8 H 0.126942 0.703597 0.060804 0.058 Uiso 1 1 calc R . . . .
C9 C 0.1892(4) 0.7796(3) 0.1037(4) 0.0447(13) Uani 1 1 d . . . . .
H9 H 0.161927 0.804202 0.058829 0.054 Uiso 1 1 calc R . . . .
C10 C 0.2515(4) 0.8012(2) 0.1711(3) 0.0372(11) Uani 1 1 d . . . . .
C11 C 0.2739(5) 0.9093(3) 0.1321(4) 0.0546(16) Uani 1 1 d D . . . .
H11A H 0.258066 0.897102 0.071837 0.065 Uiso 1 1 calc R . . . .
H11B H 0.332882 0.933332 0.135325 0.065 Uiso 1 1 calc R . . . .
C12 C 0.1939(6) 0.9456(4) 0.1590(6) 0.087(3) Uani 1 1 d D . . . .
H12A H 0.180224 0.977764 0.118206 0.130 Uiso 1 1 calc GR . . . .
H12B H 0.212372 0.961690 0.216130 0.130 Uiso 1 1 calc GR . . . .
H12C H 0.136538 0.921185 0.160224 0.130 Uiso 1 1 calc GR . . . .
C13 C 0.5744(5) 0.8744(3) 0.3200(7) 0.083(3) Uani 1 1 d . . . . .
H13A H 0.559563 0.873851 0.257054 0.100 Uiso 1 1 calc R . . . .
H13B H 0.616757 0.908324 0.335581 0.100 Uiso 1 1 calc R . . . .
C14 C 0.6230(4) 0.8192(3) 0.3495(5) 0.066(2) Uani 1 1 d . . . . .
C15 C 0.6438(4) 0.7280(3) 0.3791(3) 0.0429(13) Uani 1 1 d . . . . .
C16 C 0.6320(4) 0.6692(3) 0.3927(4) 0.0492(14) Uani 1 1 d . . . . .
H16 H 0.570382 0.652338 0.394825 0.059 Uiso 1 1 calc R . . . .
C17 C 0.7153(5) 0.6356(3) 0.4032(4) 0.0561(16) Uani 1 1 d . . . . .
H17 H 0.710175 0.594471 0.411339 0.067 Uiso 1 1 calc R . . . .
C18 C 0.8066(5) 0.6606(3) 0.4020(4) 0.0544(16) Uani 1 1 d . . . . .
H18 H 0.861890 0.636803 0.414202 0.065 Uiso 1 1 calc R . . . .
C19 C 0.8173(5) 0.7181(3) 0.3839(5) 0.0612(18) Uani 1 1 d . . . . .
H19 H 0.878926 0.734855 0.381239 0.073 Uiso 1 1 calc R . . . .
C20 C 0.7339(4) 0.7517(3) 0.3693(4) 0.0536(16) Uani 1 1 d . . . . .
C21 C 0.7914(6) 0.8485(4) 0.3163(6) 0.085(3) Uani 1 1 d . . . . .
H21A H 0.835150 0.826932 0.281833 0.102 Uiso 1 1 calc R . . . .
H21B H 0.760293 0.880541 0.281088 0.102 Uiso 1 1 calc R . . . .
C22 C 0.8419(10) 0.8709(5) 0.3919(7) 0.121(4) Uani 1 1 d . . . . .
H22A H 0.891453 0.898255 0.376855 0.181 Uiso 1 1 calc GR . . . .
H22B H 0.872055 0.838564 0.425724 0.181 Uiso 1 1 calc GR . . . .
H22C H 0.797212 0.891557 0.425383 0.181 Uiso 1 1 calc GR . . . .
C23 C 0.4530(5) 0.9144(3) 0.5892(4) 0.0566(16) Uani 1 1 d . . . . .
H23A H 0.445231 0.957478 0.584271 0.068 Uiso 1 1 calc R . . . .
H23B H 0.520440 0.906136 0.611099 0.068 Uiso 1 1 calc R . . . .
C24 C 0.2911(5) 0.9151(3) 0.6375(6) 0.073(2) Uani 1 1 d . . . . .
H24A H 0.281635 0.934813 0.581119 0.087 Uiso 1 1 calc R . . . .
H24B H 0.281066 0.944186 0.682413 0.087 Uiso 1 1 calc R . . . .
C25 C 0.2202(4) 0.8642(3) 0.6405(6) 0.0695(19) Uani 1 1 d . . . . .
C26 C 0.1580(4) 0.7775(2) 0.6267(3) 0.0379(11) Uani 1 1 d . . . . .
C27 C 0.1399(4) 0.7176(3) 0.6177(4) 0.0443(13) Uani 1 1 d . . . . .
H27 H 0.190652 0.689862 0.619689 0.053 Uiso 1 1 calc R . . . .
C28 C 0.0442(4) 0.7003(3) 0.6057(4) 0.0536(16) Uani 1 1 d . . . . .
H28 H 0.029102 0.659909 0.597647 0.064 Uiso 1 1 calc R . . . .
C29 C -0.0292(5) 0.7406(3) 0.6054(5) 0.0618(18) Uani 1 1 d . . . . .
H29 H -0.093519 0.727022 0.596690 0.074 Uiso 1 1 calc R . . . .
C30 C -0.0136(5) 0.7986(4) 0.6170(5) 0.0661(19) Uani 1 1 d . . . . .
H30 H -0.064937 0.825777 0.617242 0.079 Uiso 1 1 calc R . . . .
C31 C 0.0820(4) 0.8166(3) 0.6286(4) 0.0526(15) Uani 1 1 d . . . . .
C32A C 0.0746(15) 0.9314(8) 0.6167(11) 0.087(5) Uani 0.489(12) 1 d D . P A 1
H32A H 0.117920 0.958567 0.590179 0.104 Uiso 0.489(12) 1 calc R . P A 1
H32B H 0.015697 0.925867 0.576940 0.104 Uiso 0.489(12) 1 calc R . P A 1
C32B C 0.0735(10) 0.9264(6) 0.6601(11) 0.0695(19) Uani 0.511(12) 1 d D . P A 2
H32C H 0.014051 0.916712 0.686010 0.083 Uiso 0.511(12) 1 calc R . P A 2
H32D H 0.114986 0.950971 0.700574 0.083 Uiso 0.511(12) 1 calc R . P A 2
C33A C 0.0510(13) 0.9543(9) 0.6997(10) 0.087(5) Uani 0.489(12) 1 d D . P A 1
H33A H 0.019880 0.992655 0.691145 0.130 Uiso 0.489(12) 1 calc GR . P A 1
H33B H 0.109963 0.958505 0.738571 0.130 Uiso 0.489(12) 1 calc GR . P A 1
H33C H 0.007472 0.927088 0.724520 0.130 Uiso 0.489(12) 1 calc GR . P A 1
C33B C 0.0511(9) 0.9568(6) 0.5769(11) 0.0695(19) Uani 0.511(12) 1 d D . P A 2
H33D H 0.009114 0.932016 0.538358 0.104 Uiso 0.511(12) 1 calc GR . P A 2
H33E H 0.110766 0.964491 0.551423 0.104 Uiso 0.511(12) 1 calc GR . P A 2
H33F H 0.018786 0.994025 0.586124 0.104 Uiso 0.511(12) 1 calc GR . P A 2
C34 C 0.4377(6) 0.8968(3) 0.7358(4) 0.0621(19) Uani 1 1 d . . . . .
H34A H 0.391726 0.906981 0.777217 0.075 Uiso 1 1 calc R . . . .
H34B H 0.484769 0.929171 0.735498 0.075 Uiso 1 1 calc R . . . .
C35 C 0.4885(4) 0.8418(2) 0.7633(3) 0.0354(11) Uani 1 1 d . . . . .
C36 C 0.5279(3) 0.7499(2) 0.7728(3) 0.0314(10) Uani 1 1 d . . . . .
C37 C 0.5388(4) 0.6900(2) 0.7615(3) 0.0357(11) Uani 1 1 d . . . . .
H37 H 0.507810 0.670362 0.712963 0.043 Uiso 1 1 calc R . . . .
C38 C 0.5965(4) 0.6602(2) 0.8239(4) 0.0428(12) Uani 1 1 d . . . . .
H38 H 0.604115 0.618967 0.818650 0.051 Uiso 1 1 calc R . . . .
C39 C 0.6440(4) 0.6891(3) 0.8945(4) 0.0456(13) Uani 1 1 d . . . . .
H39 H 0.683159 0.667148 0.935966 0.055 Uiso 1 1 calc R . . . .
C40 C 0.6354(4) 0.7489(3) 0.9052(3) 0.0414(12) Uani 1 1 d . . . . .
H40 H 0.668742 0.768763 0.952381 0.050 Uiso 1 1 calc R . . . .
C41 C 0.5757(4) 0.7783(2) 0.8438(3) 0.0335(10) Uani 1 1 d . . . . .
C42 C 0.5787(4) 0.8849(2) 0.8956(3) 0.0412(12) Uani 1 1 d . . . . .
H42A H 0.600246 0.868098 0.952438 0.049 Uiso 1 1 calc R . . . .
H42B H 0.523024 0.910596 0.902030 0.049 Uiso 1 1 calc R . . . .
C43 C 0.6593(5) 0.9214(3) 0.8655(4) 0.0600(17) Uani 1 1 d . . . . .
H43A H 0.637693 0.939212 0.809992 0.090 Uiso 1 1 calc GR . . . .
H43B H 0.714917 0.896320 0.859598 0.090 Uiso 1 1 calc GR . . . .
H43C H 0.677226 0.952401 0.907337 0.090 Uiso 1 1 calc GR . . . .
C44 C 0.3908(4) 0.6806(2) 0.5088(4) 0.0389(12) Uani 1 1 d . . . . .
C45 C 0.3788(7) 0.6144(3) 0.5097(5) 0.0697(19) Uani 1 1 d D . . . .
H45A H 0.311933 0.605372 0.520045 0.084 Uiso 0.489(12) 1 calc R . P A 1
H45B H 0.388407 0.599172 0.452154 0.084 Uiso 0.489(12) 1 calc R . P A 1
H45C H 0.311578 0.604847 0.488641 0.084 Uiso 0.511(12) 1 calc R . P A 2
H45D H 0.420305 0.597111 0.468944 0.084 Uiso 0.511(12) 1 calc R . P A 2
C46A C 0.4428(14) 0.5829(6) 0.5724(10) 0.0697(19) Uani 0.489(12) 1 d D . P A 1
H46A H 0.441882 0.602260 0.628701 0.084 Uiso 0.489(12) 1 calc R . P A 1
H46B H 0.508927 0.585594 0.556072 0.084 Uiso 0.489(12) 1 calc R . P A 1
C46B C 0.4022(15) 0.5860(6) 0.5943(8) 0.0697(19) Uani 0.511(12) 1 d D . P A 2
H46C H 0.351442 0.595260 0.631585 0.084 Uiso 0.511(12) 1 calc R . P A 2
H46D H 0.463539 0.601819 0.621806 0.084 Uiso 0.511(12) 1 calc R . P A 2
Cl1 Cl 0.75452(10) 0.97789(6) 0.59023(12) 0.0535(4) Uani 1 1 d . . . . .
O4 O 0.7884(4) 1.0366(2) 0.5958(4) 0.0802(16) Uani 1 1 d . . . . .
O5 O 0.7137(6) 0.9694(3) 0.5035(5) 0.128(3) Uani 1 1 d . . . . .
O6A O 0.6653(11) 0.9690(7) 0.6280(19) 0.086(4) Uani 0.489(12) 1 d . . P A 1
O6B O 0.6959(10) 0.9690(7) 0.6586(18) 0.086(4) Uani 0.511(12) 1 d . . P A 2
O7A O 0.825(2) 0.9343(8) 0.624(2) 0.086(4) Uani 0.489(12) 1 d . . P A 1
O7B O 0.831(2) 0.9376(8) 0.594(2) 0.086(4) Uani 0.511(12) 1 d . . P A 2
Cl2 Cl 0.87276(12) 0.47364(6) 0.36770(10) 0.0503(4) Uani 1 1 d D . . . .
O8 O 0.8396(4) 0.4238(2) 0.4072(4) 0.0846(17) Uani 1 1 d . . . . .
O9 O 0.9688(5) 0.4689(3) 0.3520(5) 0.108(2) Uani 1 1 d . . . . .
O10A O 0.81(2) 0.482(17) 0.289(13) 0.127(15) Uani 0.489(12) 1 d D . P A 1
O10B O 0.82(2) 0.478(16) 0.287(12) 0.127(15) Uani 0.511(12) 1 d D . P A 2
O11 O 0.8629(5) 0.5232(3) 0.4193(5) 0.100(2) Uani 1 1 d . . . . .
S1 S 0.41201(18) 0.50567(8) 0.58334(18) 0.0884(7) Uani 1 1 d . . . . .
H1A H 0.434516 0.490080 0.655579 0.106 Uiso 0.489(12) 1 calc R . P A 1
H1B H 0.416415 0.483340 0.652783 0.106 Uiso 0.511(12) 1 calc R . P A 2

loop_
_atom_site_aniso_label
_atom_site_aniso_U_11
_atom_site_aniso_U_22
_atom_site_aniso_U_33
_atom_site_aniso_U_23
_atom_site_aniso_U_13
_atom_site_aniso_U_12
Zn1 0.0305(3) 0.0271(3) 0.0365(3) 0.0021(2) 0.0017(2) -0.0009(2)
Zn2 0.0305(3) 0.0242(3) 0.0336(3) 0.0005(2) -0.0007(2) -0.0007(2)
O1 0.046(2) 0.0243(16) 0.0317(18) 0.0019(13) -0.0036(15) -0.0051(14)
O2 0.059(2) 0.0289(18) 0.040(2) 0.0026(15) 0.0062(17) -0.0035(16)
O3 0.053(2) 0.0241(17) 0.042(2) 0.0010(15) 0.0054(17) -0.0033(15)
N1 0.032(2) 0.034(2) 0.041(2) 0.0069(18) 0.0022(18) -0.0061(17)
N2 0.033(2) 0.030(2) 0.033(2) -0.0008(17) 0.0062(17) -0.0022(16)
N3 0.046(2) 0.036(2) 0.034(2) 0.0040(18) -0.0010(19) -0.0023(19)
N4 0.035(2) 0.046(3) 0.054(3) 0.010(2) 0.007(2) 0.007(2)
N5 0.038(3) 0.064(4) 0.114(5) 0.037(4) 0.022(3) 0.010(3)
N6 0.037(2) 0.030(2) 0.039(2) -0.0013(18) -0.0052(18) 0.0028(17)
N7 0.034(2) 0.043(3) 0.048(3) -0.011(2) 0.0027(19) 0.0028(19)
N8 0.035(3) 0.063(4) 0.144(6) -0.039(4) 0.007(3) 0.010(3)
N9 0.032(2) 0.030(2) 0.030(2) -0.0018(16) 0.0003(16) 0.0021(16)
N10 0.041(2) 0.038(2) 0.030(2) -0.0027(17) -0.0015(18) -0.0014(18)
C1 0.035(3) 0.026(2) 0.053(3) 0.003(2) 0.010(2) -0.003(2)
C2 0.071(4) 0.046(4) 0.060(4) 0.000(3) 0.003(3) -0.017(3)
C3 0.076(4) 0.031(3) 0.054(4) 0.006(3) -0.022(3) -0.007(3)
C4 0.043(3) 0.034(3) 0.031(3) 0.000(2) 0.000(2) -0.003(2)
C5 0.030(2) 0.034(3) 0.035(3) -0.004(2) 0.0062(19) -0.0044(19)
C6 0.032(3) 0.034(3) 0.046(3) -0.004(2) 0.009(2) -0.005(2)
C7 0.041(3) 0.042(3) 0.048(3) -0.008(2) 0.012(2) -0.010(2)
C8 0.045(3) 0.060(4) 0.041(3) -0.013(3) 0.008(2) -0.011(3)
C9 0.045(3) 0.053(3) 0.035(3) 0.002(2) 0.002(2) -0.007(3)
C10 0.036(3) 0.042(3) 0.034(3) -0.002(2) 0.006(2) -0.003(2)
C11 0.071(4) 0.048(3) 0.040(3) 0.014(3) -0.015(3) -0.010(3)
C12 0.062(5) 0.072(5) 0.123(7) 0.051(5) -0.004(5) 0.005(4)
C13 0.051(4) 0.063(5) 0.140(8) 0.037(5) 0.036(5) 0.009(3)
C14 0.034(3) 0.061(4) 0.106(6) 0.037(4) 0.018(3) 0.009(3)
C15 0.036(3) 0.058(4) 0.035(3) 0.000(2) 0.007(2) 0.009(2)
C16 0.046(3) 0.050(3) 0.052(3) -0.013(3) 0.006(3) 0.010(3)
C17 0.062(4) 0.046(3) 0.062(4) -0.013(3) 0.012(3) 0.012(3)
C18 0.049(3) 0.059(4) 0.058(4) -0.002(3) 0.019(3) 0.018(3)
C19 0.044(3) 0.070(5) 0.073(5) 0.010(4) 0.023(3) 0.013(3)
C20 0.040(3) 0.059(4) 0.065(4) 0.013(3) 0.019(3) 0.007(3)
C21 0.061(5) 0.092(6) 0.104(7) -0.011(5) 0.019(5) 0.011(4)
C22 0.172(12) 0.084(7) 0.113(9) -0.027(6) 0.044(8) -0.014(7)
C23 0.068(4) 0.042(3) 0.059(4) 0.001(3) 0.003(3) -0.006(3)
C24 0.049(4) 0.045(4) 0.122(7) -0.017(4) -0.002(4) 0.008(3)
C25 0.036(3) 0.056(3) 0.117(6) -0.027(3) 0.008(3) 0.009(2)
C26 0.035(3) 0.048(3) 0.031(3) -0.004(2) 0.005(2) -0.005(2)
C27 0.047(3) 0.049(3) 0.038(3) 0.003(2) 0.010(2) -0.006(2)
C28 0.048(3) 0.065(4) 0.050(4) 0.007(3) 0.016(3) -0.021(3)
C29 0.043(3) 0.080(5) 0.065(4) 0.001(4) 0.020(3) -0.014(3)
C30 0.036(3) 0.081(5) 0.085(5) -0.012(4) 0.019(3) -0.002(3)
C31 0.037(3) 0.061(4) 0.060(4) -0.012(3) 0.008(3) 0.002(3)
C32A 0.078(8) 0.102(11) 0.082(9) -0.013(8) 0.018(7) 0.030(7)
C32B 0.036(3) 0.056(3) 0.117(6) -0.027(3) 0.008(3) 0.009(2)
C33A 0.078(8) 0.102(11) 0.082(9) -0.013(8) 0.018(7) 0.030(7)
C33B 0.036(3) 0.056(3) 0.117(6) -0.027(3) 0.008(3) 0.009(2)
C34 0.089(5) 0.036(3) 0.053(4) -0.012(3) -0.030(3) 0.015(3)
C35 0.040(3) 0.036(3) 0.029(2) -0.001(2) 0.000(2) 0.002(2)
C36 0.027(2) 0.035(3) 0.032(3) 0.006(2) 0.0032(19) 0.0021(19)
C37 0.033(2) 0.035(3) 0.039(3) 0.003(2) 0.003(2) 0.003(2)
C38 0.043(3) 0.036(3) 0.050(3) 0.011(2) 0.006(2) 0.005(2)
C39 0.041(3) 0.054(3) 0.041(3) 0.015(3) 0.002(2) 0.010(3)
C40 0.041(3) 0.052(3) 0.031(3) 0.004(2) 0.003(2) 0.001(2)
C41 0.033(2) 0.038(3) 0.030(3) 0.004(2) 0.006(2) 0.001(2)
C42 0.051(3) 0.039(3) 0.032(3) -0.007(2) -0.003(2) -0.002(2)
C43 0.065(4) 0.054(4) 0.061(4) -0.016(3) 0.004(3) -0.016(3)
C44 0.040(3) 0.028(3) 0.047(3) -0.001(2) -0.002(2) -0.002(2)
C45 0.123(6) 0.027(2) 0.059(4) -0.001(2) 0.008(3) -0.006(3)
C46A 0.123(6) 0.027(2) 0.059(4) -0.001(2) 0.008(3) -0.006(3)
C46B 0.123(6) 0.027(2) 0.059(4) -0.001(2) 0.008(3) -0.006(3)
Cl1 0.0422(7) 0.0343(7) 0.0847(11) -0.0035(7) 0.0104(7) -0.0002(6)
O4 0.070(3) 0.046(3) 0.121(5) -0.010(3) -0.009(3) -0.019(2)
O5 0.146(7) 0.095(5) 0.127(6) -0.025(4) -0.053(5) -0.025(5)
O6A 0.053(4) 0.064(3) 0.146(17) 0.023(4) 0.037(7) 0.015(3)
O6B 0.053(4) 0.064(3) 0.146(17) 0.023(4) 0.037(7) 0.015(3)
O7A 0.053(4) 0.064(3) 0.146(17) 0.023(4) 0.037(7) 0.015(3)
O7B 0.053(4) 0.064(3) 0.146(17) 0.023(4) 0.037(7) 0.015(3)
Cl2 0.0635(9) 0.0345(7) 0.0541(8) 0.0090(6) 0.0120(7) -0.0001(6)
O8 0.097(4) 0.061(3) 0.095(4) 0.038(3) 0.005(3) -0.012(3)
O9 0.085(4) 0.090(4) 0.160(7) -0.037(4) 0.062(4) -0.009(3)
O10A 0.169(19) 0.11(4) 0.090(9) 0.035(14) -0.044(13) -0.034(19)
O10B 0.169(19) 0.11(4) 0.090(9) 0.035(14) -0.044(13) -0.034(19)
O11 0.093(4) 0.070(4) 0.139(6) -0.043(4) 0.027(4) 0.015(3)
S1 0.0973(16) 0.0369(9) 0.129(2) 0.0179(11) 0.0011(14) 0.0023(9)

loop_
_atom_type_symbol
_atom_type_description
_atom_type_scat_dispersion_real
_atom_type_scat_dispersion_imag
_atom_type_scat_source
C C 0.0033 0.0016 'International Tables Vol C Tables 4.2.6.8 and 6.1.1.4'
H H 0.0000 0.0000 'International Tables Vol C Tables 4.2.6.8 and 6.1.1.4'
Cl Cl 0.1484 0.1585 'International Tables Vol C Tables 4.2.6.8 and 6.1.1.4'
N N 0.0061 0.0033 'International Tables Vol C Tables 4.2.6.8 and 6.1.1.4'
O O 0.0106 0.0060 'International Tables Vol C Tables 4.2.6.8 and 6.1.1.4'
S S 0.1246 0.1234 'International Tables Vol C Tables 4.2.6.8 and 6.1.1.4'
Zn Zn 0.2839 1.4301 'International Tables Vol C Tables 4.2.6.8 and 6.1.1.4'

loop_
_geom_angle_atom_site_label_1
_geom_angle_atom_site_label_2
_geom_angle_atom_site_label_3
_geom_angle
_geom_angle_site_symmetry_1
_geom_angle_site_symmetry_3
_geom_angle_publ_flag
O1 Zn1 O2 98.10(15) . . ?
O1 Zn1 N1 79.92(15) . . ?
O1 Zn1 N2 122.13(16) . . ?
O1 Zn1 N4 117.02(18) . . ?
O2 Zn1 N1 177.18(16) . . ?
O2 Zn1 N2 105.59(16) . . ?
O2 Zn1 N4 102.03(18) . . ?
N2 Zn1 N1 77.20(15) . . ?
N2 Zn1 N4 108.49(18) . . ?
N4 Zn1 N1 77.24(17) . . ?
O1 Zn2 O3 98.27(15) . . ?
O1 Zn2 N6 80.23(15) . . ?
O1 Zn2 N7 115.85(18) . . ?
O1 Zn2 N9 119.24(15) . . ?
O3 Zn2 N6 178.51(16) . . ?
O3 Zn2 N7 103.85(17) . . ?
O3 Zn2 N9 102.95(16) . . ?
N7 Zn2 N6 76.84(17) . . ?
N9 Zn2 N6 77.89(15) . . ?
N9 Zn2 N7 112.98(18) . . ?
Zn1 O1 Zn2 126.15(17) . . ?
C1 O1 Zn1 116.7(3) . . ?
C1 O1 Zn2 116.3(3) . . ?
C44 O2 Zn1 135.4(3) . . ?
C44 O3 Zn2 134.4(3) . . ?
C2 N1 Zn1 102.1(3) . . ?
C2 N1 C3 119.5(5) . . ?
C2 N1 C13 111.5(6) . . ?
C3 N1 Zn1 107.9(3) . . ?
C3 N1 C13 108.0(6) . . ?
C13 N1 Zn1 107.0(4) . . ?
C4 N2 Zn1 118.3(3) . . ?
C4 N2 C5 106.1(4) . . ?
C5 N2 Zn1 135.5(3) . . ?
C4 N3 C10 107.1(4) . . ?
C4 N3 C11 126.5(5) . . ?
C10 N3 C11 126.4(5) . . ?
C14 N4 Zn1 117.6(4) . . ?
C14 N4 C15 105.7(5) . . ?
C15 N4 Zn1 135.0(4) . . ?
C14 N5 C21 127.4(6) . . ?
C20 N5 C14 107.3(5) . . ?
C20 N5 C21 125.1(6) . . ?
C23 N6 Zn2 100.2(3) . . ?
C24 N6 Zn2 109.5(4) . . ?
C24 N6 C23 112.6(5) . . ?
C34 N6 Zn2 109.0(3) . . ?
C34 N6 C23 106.4(5) . . ?
C34 N6 C24 117.7(6) . . ?
C25 N7 Zn2 116.8(4) . . ?
C25 N7 C26 105.6(5) . . ?
C26 N7 Zn2 136.1(4) . . ?
C25 N8 C31 106.8(6) . . ?
C25 N8 C32A 123.8(11) . . ?
C25 N8 C32B 127.2(8) . . ?
C31 N8 C32A 126.5(10) . . ?
C31 N8 C32B 124.4(8) . . ?
C35 N9 Zn2 117.3(3) . . ?
C35 N9 C36 105.3(4) . . ?
C36 N9 Zn2 137.4(3) . . ?
C35 N10 C41 107.0(4) . . ?
C35 N10 C42 126.2(4) . . ?
C41 N10 C42 126.8(4) . . ?
O1 C1 H1 106.4 . . ?
O1 C1 C2 111.2(5) . . ?
O1 C1 C23 113.6(5) . . ?
C2 C1 H1 106.4 . . ?
C23 C1 H1 106.4 . . ?
C23 C1 C2 112.2(5) . . ?
N1 C2 C1 113.1(5) . . ?
N1 C2 H2A 109.0 . . ?
N1 C2 H2B 109.0 . . ?
C1 C2 H2A 109.0 . . ?
C1 C2 H2B 109.0 . . ?
H2A C2 H2B 107.8 . . ?
N1 C3 H3A 109.5 . . ?
N1 C3 H3B 109.5 . . ?
N1 C3 C4 110.6(5) . . ?
H3A C3 H3B 108.1 . . ?
C4 C3 H3A 109.5 . . ?
C4 C3 H3B 109.5 . . ?
N2 C4 N3 112.4(4) . . ?
N2 C4 C3 122.6(5) . . ?
N3 C4 C3 125.0(5) . . ?
C6 C5 N2 130.7(5) . . ?
C6 C5 C10 121.1(5) . . ?
C10 C5 N2 108.1(4) . . ?
C5 C6 H6 121.4 . . ?
C7 C6 C5 117.3(5) . . ?
C7 C6 H6 121.4 . . ?
C6 C7 H7 119.3 . . ?
C6 C7 C8 121.3(5) . . ?
C8 C7 H7 119.3 . . ?
C7 C8 H8 119.0 . . ?
C9 C8 C7 122.1(5) . . ?
C9 C8 H8 119.0 . . ?
C8 C9 H9 121.9 . . ?
C8 C9 C10 116.3(5) . . ?
C10 C9 H9 121.9 . . ?
N3 C10 C5 106.3(4) . . ?
N3 C10 C9 131.7(5) . . ?
C9 C10 C5 121.9(5) . . ?
N3 C11 H11A 109.1 . . ?
N3 C11 H11B 109.1 . . ?
N3 C11 C12 112.6(5) . . ?
H11A C11 H11B 107.8 . . ?
C12 C11 H11A 109.1 . . ?
C12 C11 H11B 109.1 . . ?
C11 C12 H12A 109.5 . . ?
C11 C12 H12B 109.5 . . ?
C11 C12 H12C 109.5 . . ?
H12A C12 H12B 109.5 . . ?
H12A C12 H12C 109.5 . . ?
H12B C12 H12C 109.5 . . ?
N1 C13 H13A 110.0 . . ?
N1 C13 H13B 110.0 . . ?
H13A C13 H13B 108.4 . . ?
C14 C13 N1 108.5(6) . . ?
C14 C13 H13A 110.0 . . ?
C14 C13 H13B 110.0 . . ?
N4 C14 N5 112.5(6) . . ?
N4 C14 C13 122.4(6) . . ?
N5 C14 C13 124.3(6) . . ?
N4 C15 C20 108.3(5) . . ?
C16 C15 N4 130.2(5) . . ?
C16 C15 C20 121.4(5) . . ?
C15 C16 H16 121.8 . . ?
C15 C16 C17 116.4(6) . . ?
C17 C16 H16 121.8 . . ?
C16 C17 H17 119.1 . . ?
C16 C17 C18 121.9(6) . . ?
C18 C17 H17 119.1 . . ?
C17 C18 H18 119.4 . . ?
C19 C18 C17 121.2(6) . . ?
C19 C18 H18 119.4 . . ?
C18 C19 H19 121.4 . . ?
C18 C19 C20 117.2(6) . . ?
C20 C19 H19 121.4 . . ?
N5 C20 C15 106.1(5) . . ?
N5 C20 C19 132.7(6) . . ?
C19 C20 C15 121.3(6) . . ?
N5 C21 H21A 110.8 . . ?
N5 C21 H21B 110.8 . . ?
H21A C21 H21B 108.9 . . ?
C22 C21 N5 104.7(8) . . ?
C22 C21 H21A 110.8 . . ?
C22 C21 H21B 110.8 . . ?
C21 C22 H22A 109.5 . . ?
C21 C22 H22B 109.5 . . ?
C21 C22 H22C 109.5 . . ?
H22A C22 H22B 109.5 . . ?
H22A C22 H22C 109.5 . . ?
H22B C22 H22C 109.5 . . ?
N6 C23 H23A 109.5 . . ?
N6 C23 H23B 109.5 . . ?
C1 C23 N6 110.7(5) . . ?
C1 C23 H23A 109.5 . . ?
C1 C23 H23B 109.5 . . ?
H23A C23 H23B 108.1 . . ?
N6 C24 H24A 110.2 . . ?
N6 C24 H24B 110.2 . . ?
N6 C24 C25 107.4(5) . . ?
H24A C24 H24B 108.5 . . ?
C25 C24 H24A 110.2 . . ?
C25 C24 H24B 110.2 . . ?
N7 C25 N8 113.0(6) . . ?
N7 C25 C24 123.6(6) . . ?
N8 C25 C24 122.7(6) . . ?
C27 C26 N7 130.8(5) . . ?
C31 C26 N7 109.2(5) . . ?
C31 C26 C27 120.0(5) . . ?
C26 C27 H27 121.5 . . ?
C26 C27 C28 117.0(6) . . ?
C28 C27 H27 121.5 . . ?
C27 C28 H28 119.4 . . ?
C29 C28 C27 121.2(6) . . ?
C29 C28 H28 119.4 . . ?
C28 C29 H29 118.6 . . ?
C30 C29 C28 122.9(6) . . ?
C30 C29 H29 118.6 . . ?
C29 C30 H30 121.8 . . ?
C29 C30 C31 116.5(7) . . ?
C31 C30 H30 121.8 . . ?
C26 C31 N8 105.3(5) . . ?
C26 C31 C30 122.4(6) . . ?
C30 C31 N8 132.1(6) . . ?
N8 C32A H32A 110.7 . . ?
N8 C32A H32B 110.7 . . ?
H32A C32A H32B 108.8 . . ?
C33A C32A N8 105.3(13) . . ?
C33A C32A H32A 110.7 . . ?
C33A C32A H32B 110.7 . . ?
N8 C32B H32C 111.0 . . ?
N8 C32B H32D 111.0 . . ?
H32C C32B H32D 109.0 . . ?
C33B C32B N8 103.8(11) . . ?
C33B C32B H32C 111.0 . . ?
C33B C32B H32D 111.0 . . ?
C32A C33A H33A 109.5 . . ?
C32A C33A H33B 109.5 . . ?
C32A C33A H33C 109.5 . . ?
H33A C33A H33B 109.5 . . ?
H33A C33A H33C 109.5 . . ?
H33B C33A H33C 109.5 . . ?
C32B C33B H33D 109.5 . . ?
C32B C33B H33E 109.5 . . ?
C32B C33B H33F 109.5 . . ?
H33D C33B H33E 109.5 . . ?
H33D C33B H33F 109.5 . . ?
H33E C33B H33F 109.5 . . ?
N6 C34 H34A 109.4 . . ?
N6 C34 H34B 109.4 . . ?
N6 C34 C35 111.2(5) . . ?
H34A C34 H34B 108.0 . . ?
C35 C34 H34A 109.4 . . ?
C35 C34 H34B 109.4 . . ?
N9 C35 N10 113.0(4) . . ?
N9 C35 C34 123.3(5) . . ?
N10 C35 C34 123.5(5) . . ?
C37 C36 N9 130.5(5) . . ?
C37 C36 C41 120.5(4) . . ?
C41 C36 N9 108.9(4) . . ?
C36 C37 H37 121.4 . . ?
C38 C37 C36 117.2(5) . . ?
C38 C37 H37 121.4 . . ?
C37 C38 H38 119.2 . . ?
C37 C38 C39 121.6(5) . . ?
C39 C38 H38 119.2 . . ?
C38 C39 H39 119.2 . . ?
C40 C39 C38 121.5(5) . . ?
C40 C39 H39 119.2 . . ?
C39 C40 H40 121.7 . . ?
C39 C40 C41 116.7(5) . . ?
C41 C40 H40 121.7 . . ?
N10 C41 C36 105.7(4) . . ?
C40 C41 N10 131.9(5) . . ?
C40 C41 C36 122.4(5) . . ?
N10 C42 H42A 109.1 . . ?
N10 C42 H42B 109.1 . . ?
N10 C42 C43 112.6(5) . . ?
H42A C42 H42B 107.8 . . ?
C43 C42 H42A 109.1 . . ?
C43 C42 H42B 109.1 . . ?
C42 C43 H43A 109.5 . . ?
C42 C43 H43B 109.5 . . ?
C42 C43 H43C 109.5 . . ?
H43A C43 H43B 109.5 . . ?
H43A C43 H43C 109.5 . . ?
H43B C43 H43C 109.5 . . ?
O2 C44 C45 116.8(5) . . ?
O3 C44 O2 126.8(5) . . ?
O3 C44 C45 116.3(5) . . ?
C44 C45 H45A 108.3 . . ?
C44 C45 H45B 108.3 . . ?
C44 C45 H45C 108.5 . . ?
C44 C45 H45D 108.5 . . ?
H45A C45 H45B 107.4 . . ?
H45C C45 H45D 107.5 . . ?
C46A C45 C44 115.9(8) . . ?
C46A C45 H45A 108.3 . . ?
C46A C45 H45B 108.3 . . ?
C46B C45 C44 115.3(7) . . ?
C46B C45 H45C 108.5 . . ?
C46B C45 H45D 108.5 . . ?
C45 C46A H46A 108.8 . . ?
C45 C46A H46B 108.8 . . ?
C45 C46A S1 113.9(10) . . ?
H46A C46A H46B 107.7 . . ?
S1 C46A H46A 108.8 . . ?
S1 C46A H46B 108.8 . . ?
C45 C46B H46C 109.4 . . ?
C45 C46B H46D 109.4 . . ?
C45 C46B S1 111.1(9) . . ?
H46C C46B H46D 108.0 . . ?
S1 C46B H46C 109.4 . . ?
S1 C46B H46D 109.4 . . ?
O4 Cl1 O5 106.5(4) . . ?
O4 Cl1 O6A 113.7(7) . . ?
O4 Cl1 O6B 107.5(7) . . ?
O4 Cl1 O7A 114.3(12) . . ?
O5 Cl1 O6A 95.4(11) . . ?
O5 Cl1 O7A 116.0(13) . . ?
O6A Cl1 O7A 109.6(9) . . ?
O6B Cl1 O5 119.3(8) . . ?
O7B Cl1 O4 111.3(10) . . ?
O7B Cl1 O5 100.1(14) . . ?
O7B Cl1 O6B 111.9(7) . . ?
O8 Cl2 O9 112.7(4) . . ?
O8 Cl2 O10A 108(10) . . ?
O8 Cl2 O10B 107(10) . . ?
O8 Cl2 O11 109.9(4) . . ?
O9 Cl2 O10A 110(10) . . ?
O9 Cl2 O10B 107(10) . . ?
O9 Cl2 O11 108.6(4) . . ?
O11 Cl2 O10A 108(10) . . ?
O11 Cl2 O10B 112(10) . . ?
C46A S1 H1A 109.5 . . ?
C46B S1 H1B 109.5 . . ?

loop_
_geom_bond_atom_site_label_1
_geom_bond_atom_site_label_2
_geom_bond_distance
_geom_bond_site_symmetry_2
_geom_bond_publ_flag
Zn1 O1 1.968(3) . ?
Zn1 O2 2.005(4) . ?
Zn1 N1 2.362(4) . ?
Zn1 N2 2.009(4) . ?
Zn1 N4 2.039(5) . ?
Zn2 O1 1.981(3) . ?
Zn2 O3 2.020(3) . ?
Zn2 N6 2.338(4) . ?
Zn2 N7 2.042(4) . ?
Zn2 N9 2.029(4) . ?
O1 C1 1.406(6) . ?
O2 C44 1.261(6) . ?
O3 C44 1.246(6) . ?
N1 C2 1.413(8) . ?
N1 C3 1.442(7) . ?
N1 C13 1.492(8) . ?
N2 C4 1.324(6) . ?
N2 C5 1.402(6) . ?
N3 C4 1.348(7) . ?
N3 C10 1.390(7) . ?
N3 C11 1.484(7) . ?
N4 C14 1.296(8) . ?
N4 C15 1.394(7) . ?
N5 C14 1.365(8) . ?
N5 C20 1.350(9) . ?
N5 C21 1.490(10) . ?
N6 C23 1.516(8) . ?
N6 C24 1.449(8) . ?
N6 C34 1.444(7) . ?
N7 C25 1.316(8) . ?
N7 C26 1.399(7) . ?
N8 C25 1.351(8) . ?
N8 C31 1.403(9) . ?
N8 C32A 1.536(14) . ?
N8 C32B 1.489(12) . ?
N9 C35 1.325(6) . ?
N9 C36 1.403(6) . ?
N10 C35 1.352(6) . ?
N10 C41 1.393(7) . ?
N10 C42 1.472(6) . ?
C1 H1 1.0000 . ?
C1 C2 1.524(8) . ?
C1 C23 1.454(8) . ?
C2 H2A 0.9900 . ?
C2 H2B 0.9900 . ?
C3 H3A 0.9900 . ?
C3 H3B 0.9900 . ?
C3 C4 1.489(7) . ?
C5 C6 1.386(7) . ?
C5 C10 1.394(7) . ?
C6 H6 0.9500 . ?
C6 C7 1.385(8) . ?
C7 H7 0.9500 . ?
C7 C8 1.389(9) . ?
C8 H8 0.9500 . ?
C8 C9 1.386(8) . ?
C9 H9 0.9500 . ?
C9 C10 1.391(8) . ?
C11 H11A 0.9900 . ?
C11 H11B 0.9900 . ?
C11 C12 1.490(10) . ?
C12 H12A 0.9800 . ?
C12 H12B 0.9800 . ?
C12 H12C 0.9800 . ?
C13 H13A 0.9900 . ?
C13 H13B 0.9900 . ?
C13 C14 1.484(9) . ?
C15 C16 1.370(9) . ?
C15 C20 1.398(8) . ?
C16 H16 0.9500 . ?
C16 C17 1.393(8) . ?
C17 H17 0.9500 . ?
C17 C18 1.404(9) . ?
C18 H18 0.9500 . ?
C18 C19 1.353(10) . ?
C19 H19 0.9500 . ?
C19 C20 1.397(9) . ?
C21 H21A 0.9900 . ?
C21 H21B 0.9900 . ?
C21 C22 1.413(14) . ?
C22 H22A 0.9800 . ?
C22 H22B 0.9800 . ?
C22 H22C 0.9800 . ?
C23 H23A 0.9900 . ?
C23 H23B 0.9900 . ?
C24 H24A 0.9900 . ?
C24 H24B 0.9900 . ?
C24 C25 1.532(10) . ?
C26 C27 1.393(8) . ?
C26 C31 1.393(8) . ?
C27 H27 0.9500 . ?
C27 C28 1.394(8) . ?
C28 H28 0.9500 . ?
C28 C29 1.380(10) . ?
C29 H29 0.9500 . ?
C29 C30 1.350(10) . ?
C30 H30 0.9500 . ?
C30 C31 1.395(9) . ?
C32A H32A 0.9900 . ?
C32A H32B 0.9900 . ?
C32A C33A 1.475(15) . ?
C32B H32C 0.9900 . ?
C32B H32D 0.9900 . ?
C32B C33B 1.483(16) . ?
C33A H33A 0.9800 . ?
C33A H33B 0.9800 . ?
C33A H33C 0.9800 . ?
C33B H33D 0.9800 . ?
C33B H33E 0.9800 . ?
C33B H33F 0.9800 . ?
C34 H34A 0.9900 . ?
C34 H34B 0.9900 . ?
C34 C35 1.485(8) . ?
C36 C37 1.387(7) . ?
C36 C41 1.400(7) . ?
C37 H37 0.9500 . ?
C37 C38 1.385(7) . ?
C38 H38 0.9500 . ?
C38 C39 1.398(9) . ?
C39 H39 0.9500 . ?
C39 C40 1.380(9) . ?
C40 H40 0.9500 . ?
C40 C41 1.383(7) . ?
C42 H42A 0.9900 . ?
C42 H42B 0.9900 . ?
C42 C43 1.519(9) . ?
C43 H43A 0.9800 . ?
C43 H43B 0.9800 . ?
C43 H43C 0.9800 . ?
C44 C45 1.521(8) . ?
C45 H45A 0.9900 . ?
C45 H45B 0.9900 . ?
C45 H45C 0.9900 . ?
C45 H45D 0.9900 . ?
C45 C46A 1.452(14) . ?
C45 C46B 1.485(13) . ?
C46A H46A 0.9900 . ?
C46A H46B 0.9900 . ?
C46A S1 1.826(15) . ?
C46B H46C 0.9900 . ?
C46B H46D 0.9900 . ?
C46B S1 1.847(14) . ?
Cl1 O4 1.422(5) . ?
Cl1 O5 1.435(7) . ?
Cl1 O6A 1.45(2) . ?
Cl1 O6B 1.43(3) . ?
Cl1 O7A 1.46(3) . ?
Cl1 O7B 1.41(2) . ?
Cl2 O8 1.398(5) . ?
Cl2 O9 1.399(6) . ?
Cl2 O10A 1.42(2) . ?
Cl2 O10B 1.42(2) . ?
Cl2 O11 1.406(5) . ?
S1 H1A 1.2000 . ?
S1 H1B 1.2000 . ?

loop_
_geom_torsion_atom_site_label_1
_geom_torsion_atom_site_label_2
_geom_torsion_atom_site_label_3
_geom_torsion_atom_site_label_4
_geom_torsion
_geom_torsion_site_symmetry_1
_geom_torsion_site_symmetry_2
_geom_torsion_site_symmetry_3
_geom_torsion_site_symmetry_4
_geom_torsion_publ_flag
Zn1 O1 C1 C2 -32.6(6) . . . . ?
Zn1 O1 C1 C23 -160.3(4) . . . . ?
Zn1 O2 C44 O3 9.1(9) . . . . ?
Zn1 O2 C44 C45 -173.3(5) . . . . ?
Zn1 N1 C2 C1 -36.0(6) . . . . ?
Zn1 N1 C3 C4 -19.2(6) . . . . ?
Zn1 N1 C13 C14 -23.2(8) . . . . ?
Zn1 N2 C4 N3 178.5(3) . . . . ?
Zn1 N2 C4 C3 -2.3(7) . . . . ?
Zn1 N2 C5 C6 -2.2(8) . . . . ?
Zn1 N2 C5 C10 -178.2(4) . . . . ?
Zn1 N4 C14 N5 167.2(6) . . . . ?
Zn1 N4 C14 C13 -22.3(11) . . . . ?
Zn1 N4 C15 C16 21.9(10) . . . . ?
Zn1 N4 C15 C20 -161.1(5) . . . . ?
Zn2 O1 C1 C2 157.3(4) . . . . ?
Zn2 O1 C1 C23 29.5(6) . . . . ?
Zn2 O3 C44 O2 0.1(9) . . . . ?
Zn2 O3 C44 C45 -177.5(5) . . . . ?
Zn2 N6 C23 C1 40.6(5) . . . . ?
Zn2 N6 C24 C25 23.9(8) . . . . ?
Zn2 N6 C34 C35 12.1(7) . . . . ?
Zn2 N7 C25 N8 167.7(6) . . . . ?
Zn2 N7 C25 C24 -3.1(11) . . . . ?
Zn2 N7 C26 C27 14.9(9) . . . . ?
Zn2 N7 C26 C31 -164.5(5) . . . . ?
Zn2 N9 C35 N10 178.7(3) . . . . ?
Zn2 N9 C35 C34 3.5(7) . . . . ?
Zn2 N9 C36 C37 1.9(8) . . . . ?
Zn2 N9 C36 C41 -178.3(4) . . . . ?
O1 C1 C2 N1 48.2(7) . . . . ?
O1 C1 C23 N6 -49.6(7) . . . . ?
O2 C44 C45 C46A 123.8(11) . . . . ?
O2 C44 C45 C46B 154.4(11) . . . . ?
O3 C44 C45 C46A -58.3(12) . . . . ?
O3 C44 C45 C46B -27.8(13) . . . . ?
N1 C3 C4 N2 16.3(9) . . . . ?
N1 C3 C4 N3 -164.5(5) . . . . ?
N1 C13 C14 N4 31.9(12) . . . . ?
N1 C13 C14 N5 -158.7(8) . . . . ?
N2 C5 C6 C7 -175.8(5) . . . . ?
N2 C5 C10 N3 1.3(6) . . . . ?
N2 C5 C10 C9 177.6(5) . . . . ?
N4 C15 C16 C17 -178.2(6) . . . . ?
N4 C15 C20 N5 -4.6(8) . . . . ?
N4 C15 C20 C19 174.2(6) . . . . ?
N6 C24 C25 N7 -16.2(12) . . . . ?
N6 C24 C25 N8 173.9(8) . . . . ?
N6 C34 C35 N9 -11.5(9) . . . . ?
N6 C34 C35 N10 173.8(5) . . . . ?
N7 C26 C27 C28 -175.5(6) . . . . ?
N7 C26 C31 N8 0.0(7) . . . . ?
N7 C26 C31 C30 175.8(6) . . . . ?
N9 C36 C37 C38 -179.0(5) . . . . ?
N9 C36 C41 N10 0.9(5) . . . . ?
N9 C36 C41 C40 -179.5(5) . . . . ?
C2 N1 C3 C4 -135.0(6) . . . . ?
C2 N1 C13 C14 87.6(8) . . . . ?
C2 C1 C23 N6 -176.8(5) . . . . ?
C3 N1 C2 C1 82.8(7) . . . . ?
C3 N1 C13 C14 -139.1(7) . . . . ?
C4 N2 C5 C6 174.6(5) . . . . ?
C4 N2 C5 C10 -1.4(5) . . . . ?
C4 N3 C10 C5 -0.7(6) . . . . ?
C4 N3 C10 C9 -176.5(6) . . . . ?
C4 N3 C11 C12 -88.8(8) . . . . ?
C5 N2 C4 N3 1.0(6) . . . . ?
C5 N2 C4 C3 -179.7(5) . . . . ?
C5 C6 C7 C8 -0.7(8) . . . . ?
C6 C5 C10 N3 -175.2(5) . . . . ?
C6 C5 C10 C9 1.1(8) . . . . ?
C6 C7 C8 C9 0.8(9) . . . . ?
C7 C8 C9 C10 0.0(9) . . . . ?
C8 C9 C10 N3 174.3(6) . . . . ?
C8 C9 C10 C5 -1.0(8) . . . . ?
C10 N3 C4 N2 -0.2(6) . . . . ?
C10 N3 C4 C3 -179.5(6) . . . . ?
C10 N3 C11 C12 90.9(7) . . . . ?
C10 C5 C6 C7 -0.2(7) . . . . ?
C11 N3 C4 N2 179.6(5) . . . . ?
C11 N3 C4 C3 0.3(9) . . . . ?
C11 N3 C10 C5 179.6(5) . . . . ?
C11 N3 C10 C9 3.8(10) . . . . ?
C13 N1 C2 C1 -150.0(5) . . . . ?
C13 N1 C3 C4 96.1(7) . . . . ?
C14 N4 C15 C16 -174.0(7) . . . . ?
C14 N4 C15 C20 3.0(7) . . . . ?
C14 N5 C20 C15 4.4(9) . . . . ?
C14 N5 C20 C19 -174.3(8) . . . . ?
C14 N5 C21 C22 102.0(11) . . . . ?
C15 N4 C14 N5 -0.2(9) . . . . ?
C15 N4 C14 C13 170.3(8) . . . . ?
C15 C16 C17 C18 1.5(9) . . . . ?
C16 C15 C20 N5 172.6(6) . . . . ?
C16 C15 C20 C19 -8.5(10) . . . . ?
C16 C17 C18 C19 -5.3(10) . . . . ?
C17 C18 C19 C20 2.1(11) . . . . ?
C18 C19 C20 N5 -176.9(8) . . . . ?
C18 C19 C20 C15 4.6(11) . . . . ?
C20 N5 C14 N4 -2.7(10) . . . . ?
C20 N5 C14 C13 -173.0(9) . . . . ?
C20 N5 C21 C22 -84.7(11) . . . . ?
C20 C15 C16 C17 5.2(9) . . . . ?
C21 N5 C14 N4 171.5(8) . . . . ?
C21 N5 C14 C13 1.2(15) . . . . ?
C21 N5 C20 C15 -170.0(7) . . . . ?
C21 N5 C20 C19 11.4(14) . . . . ?
C23 N6 C24 C25 134.4(6) . . . . ?
C23 N6 C34 C35 -95.1(6) . . . . ?
C23 C1 C2 N1 176.6(5) . . . . ?
C24 N6 C23 C1 -75.6(7) . . . . ?
C24 N6 C34 C35 137.5(6) . . . . ?
C25 N7 C26 C27 179.7(7) . . . . ?
C25 N7 C26 C31 0.3(7) . . . . ?
C25 N8 C31 C26 -0.3(9) . . . . ?
C25 N8 C31 C30 -175.5(8) . . . . ?
C25 N8 C32A C33A -103.2(16) . . . . ?
C25 N8 C32B C33B 95.2(14) . . . . ?
C26 N7 C25 N8 -0.5(9) . . . . ?
C26 N7 C25 C24 -171.3(8) . . . . ?
C26 C27 C28 C29 -1.9(9) . . . . ?
C27 C26 C31 N8 -179.5(6) . . . . ?
C27 C26 C31 C30 -3.7(10) . . . . ?
C27 C28 C29 C30 -0.4(11) . . . . ?
C28 C29 C30 C31 0.7(11) . . . . ?
C29 C30 C31 N8 175.9(8) . . . . ?
C29 C30 C31 C26 1.3(11) . . . . ?
C31 N8 C25 N7 0.5(10) . . . . ?
C31 N8 C25 C24 171.4(8) . . . . ?
C31 N8 C32A C33A 98.8(16) . . . . ?
C31 N8 C32B C33B -101.1(13) . . . . ?
C31 C26 C27 C28 3.8(8) . . . . ?
C32A N8 C25 N7 -161.1(10) . . . . ?
C32A N8 C25 C24 9.7(15) . . . . ?
C32A N8 C31 C26 160.7(9) . . . . ?
C32A N8 C31 C30 -14.5(15) . . . . ?
C32B N8 C25 N7 166.5(11) . . . . ?
C32B N8 C25 C24 -22.6(16) . . . . ?
C32B N8 C31 C26 -166.8(10) . . . . ?
C32B N8 C31 C30 18.0(16) . . . . ?
C34 N6 C23 C1 154.1(5) . . . . ?
C34 N6 C24 C25 -101.2(7) . . . . ?
C35 N9 C36 C37 179.3(5) . . . . ?
C35 N9 C36 C41 -1.0(5) . . . . ?
C35 N10 C41 C36 -0.5(5) . . . . ?
C35 N10 C41 C40 180.0(5) . . . . ?
C35 N10 C42 C43 -80.9(7) . . . . ?
C36 N9 C35 N10 0.7(6) . . . . ?
C36 N9 C35 C34 -174.5(6) . . . . ?
C36 C37 C38 C39 -1.5(8) . . . . ?
C37 C36 C41 N10 -179.3(4) . . . . ?
C37 C36 C41 C40 0.3(8) . . . . ?
C37 C38 C39 C40 0.1(9) . . . . ?
C38 C39 C40 C41 1.5(8) . . . . ?
C39 C40 C41 N10 177.8(5) . . . . ?
C39 C40 C41 C36 -1.7(8) . . . . ?
C41 N10 C35 N9 -0.1(6) . . . . ?
C41 N10 C35 C34 175.0(6) . . . . ?
C41 N10 C42 C43 99.3(6) . . . . ?
C41 C36 C37 C38 1.3(7) . . . . ?
C42 N10 C35 N9 -180.0(5) . . . . ?
C42 N10 C35 C34 -4.8(9) . . . . ?
C42 N10 C41 C36 179.3(5) . . . . ?
C42 N10 C41 C40 -0.2(9) . . . . ?
C44 C45 C46A S1 170.0(8) . . . . ?
C44 C45 C46B S1 -167.0(8) . . . . ?
